data_7129053
loop_
_publ_author_name
'Han, Ding-Chong'
'Gong, Zhi-Xiang'
'Song, Ning'
'Tan, Yu-Hui'
'Li, Yu-Kong'
'Tang, Yun-Zhi'
'Du, Peng-Kang'
'Zhang, Hao'

_publ_section_title
;
 Ferroelectric properties, narrow band gap and ultra-large reversible
 entropy change in a novel nonlinear ionic chromium(VI) compound.
;
_journal_issue 85
_journal_name_full 'Chemical communications (Cambridge, England)'
_journal_page_first 11225
_journal_page_last 11228
_journal_paper_doi 10.1039/d1cc04751e
_journal_volume 57
_journal_year 2021
_chemical_formula_moiety 'Cl Cr O3, 2(C3.5 H8.5 Cl0.5 N0.5)'
_chemical_formula_sum 'C7 H17 Cl2 Cr N O3'
_chemical_formula_weight 286.11
_space_group_crystal_system monoclinic
_space_group_IT_number 5
_space_group_name_Hall 'C 2y'
_space_group_name_H-M_alt 'C 1 2 1'
_atom_sites_solution_hydrogens geom
_atom_sites_solution_primary iterative
_audit_creation_date 2021-08-18
_audit_creation_method
;
Olex2 1.2
(compiled 2018.05.29 svn.r3508 for OlexSys, GUI svn.r5506)
;
_audit_update_record
;
2021-08-20 deposited with the CCDC.	2021-09-28 downloaded from the CCDC.
;
_cell_angle_alpha 90
_cell_angle_beta 113.414(5)
_cell_angle_gamma 90
_cell_formula_units_Z 4
_cell_length_a 11.8344(6)
_cell_length_b 7.8851(3)
_cell_length_c 14.4218(12)
_cell_measurement_reflns_used 5371
_cell_measurement_temperature 297.98(10)
_cell_measurement_theta_max 30.3970
_cell_measurement_theta_min 3.0680
_cell_volume 1234.96(14)
_computing_cell_refinement 'CrysAlisPro 1.171.40.39a (Rigaku OD, 2019)'
_computing_data_collection 'CrysAlisPro 1.171.40.39a (Rigaku OD, 2019)'
_computing_data_reduction 'CrysAlisPro 1.171.40.39a (Rigaku OD, 2019)'
_computing_molecular_graphics 'Olex2 (Dolomanov et al., 2009)'
_computing_publication_material 'Olex2 (Dolomanov et al., 2009)'
_computing_structure_refinement 'olex2.refine (Bourhis et al., 2015)'
_computing_structure_solution 'olex2.solve (Bourhis et al., 2015)'
_diffrn_ambient_environment air
_diffrn_ambient_temperature 297.98(10)
_diffrn_detector 'CCD plate'
_diffrn_detector_area_resol_mean 10.0000
_diffrn_detector_type HyPix
_diffrn_measured_fraction_theta_full 0.998
_diffrn_measured_fraction_theta_max 0.999
_diffrn_measurement_details
;
List of Runs (angles in degrees, time in seconds):

  # Type    Start    End  Width  t~exp~   \w     \q     \k     \f   Frames
#--------------------------------------------------------------------------
  1  \w     -5.00  81.00   0.50    0.21    --    7.32  37.00  90.00  172
  2  \w    -21.00  41.00   0.50    0.21    --    7.32 -99.00   0.00  124
  3  \w    -21.00  26.00   0.50    0.21    --   -7.71 -99.00  90.00   94
  4  \w    -81.00   5.00   0.50    0.21    --   -7.71 -37.00-180.00  172
  5  \w    -66.00  20.00   0.50    0.21    --    7.32 -37.00 -90.00  172
;
_diffrn_measurement_device 'four-circle diffractometer'
_diffrn_measurement_device_type 'XtaLAB Synergy R, HyPix'
_diffrn_measurement_method '\w scans'
_diffrn_orient_matrix_type 'CrysAlisPro convention (1999,Acta A55,543-557)'
_diffrn_orient_matrix_UB_11 -0.0022160000
_diffrn_orient_matrix_UB_12 0.0898044000
_diffrn_orient_matrix_UB_13 -0.0032113000
_diffrn_orient_matrix_UB_21 -0.0522962000
_diffrn_orient_matrix_UB_22 -0.0051569000
_diffrn_orient_matrix_UB_23 -0.0473177000
_diffrn_orient_matrix_UB_31 -0.0401852000
_diffrn_orient_matrix_UB_32 0.0017697000
_diffrn_orient_matrix_UB_33 0.0249414000
_diffrn_radiation_monochromator mirror
_diffrn_radiation_probe x-ray
_diffrn_radiation_type 'Mo K\a'
_diffrn_radiation_wavelength 0.71073
_diffrn_reflns_av_R_equivalents 0.0161
_diffrn_reflns_av_unetI/netI 0.0177
_diffrn_reflns_Laue_measured_fraction_full 0.998
_diffrn_reflns_Laue_measured_fraction_max 0.999
_diffrn_reflns_limit_h_max 14
_diffrn_reflns_limit_h_min -14
_diffrn_reflns_limit_k_max 9
_diffrn_reflns_limit_k_min -9
_diffrn_reflns_limit_l_max 18
_diffrn_reflns_limit_l_min -18
_diffrn_reflns_number 7197
_diffrn_reflns_point_group_measured_fraction_full 0.993
_diffrn_reflns_point_group_measured_fraction_max 0.991
_diffrn_reflns_theta_full 25.242
_diffrn_reflns_theta_max 26.495
_diffrn_reflns_theta_min 3.078
_diffrn_source 'micro-focus sealed X-ray tube'
_diffrn_source_type 'Mova (Mo) X-ray Source'
_exptl_absorpt_coefficient_mu 1.342
_exptl_absorpt_correction_T_max 1.00000
_exptl_absorpt_correction_T_min 0.90878
_exptl_absorpt_correction_type multi-scan
_exptl_absorpt_process_details
;
CrysAlisPro 1.171.40.39a (Rigaku Oxford Diffraction, 2019)
Empirical absorption correction using spherical harmonics,
 implemented in SCALE3 ABSPACK scaling algorithm.
;
_exptl_crystal_colour 'metallic orangish yellow'
_exptl_crystal_colour_lustre metallic
_exptl_crystal_colour_modifier orangish
_exptl_crystal_colour_primary yellow
_exptl_crystal_density_diffrn 1.539
_exptl_crystal_description block
_exptl_crystal_F_000 592
_exptl_crystal_size_max 0.2
_exptl_crystal_size_mid 0.2
_exptl_crystal_size_min 0.1
_refine_diff_density_max 0.308
_refine_diff_density_min -0.495
_refine_diff_density_rms 0.055
_refine_ls_abs_structure_details
;
 Refined as an inversion twin.
;
_refine_ls_abs_structure_Flack 0.46(4)
_refine_ls_extinction_method none
_refine_ls_goodness_of_fit_ref 1.097
_refine_ls_hydrogen_treatment constr
_refine_ls_matrix_type full
_refine_ls_number_parameters 173
_refine_ls_number_reflns 2527
_refine_ls_number_restraints 3
_refine_ls_restrained_S_all 1.097
_refine_ls_R_factor_all 0.0369
_refine_ls_R_factor_gt 0.0346
_refine_ls_shift/su_max 0.001
_refine_ls_shift/su_mean 0.000
_refine_ls_structure_factor_coef Fsqd
_refine_ls_weighting_details 'w=1/[\s^2^(Fo^2^)+(0.0676P)^2^+0.1816P] where P=(Fo^2^+2Fc^2^)/3'
_refine_ls_weighting_scheme calc
_refine_ls_wR_factor_gt 0.1007
_refine_ls_wR_factor_ref 0.1026
_reflns_Friedel_coverage 0.843
_reflns_Friedel_fraction_full 0.987
_reflns_Friedel_fraction_max 0.981
_reflns_number_gt 2346
_reflns_number_total 2527
_reflns_threshold_expression 'I > 2\s(I)'
_cod_data_source_file d1cc04751e2.cif
_cod_data_source_block 1_c_89a_298k
_cod_depositor_comments 'Adding full bibliography for 7129053.cif.'
_cod_database_code 7129053
_shelx_shelxl_version_number 2018/3
_shelx_space_group_comment
;
The symmetry employed for this shelxl refinement is uniquely defined
by the following loop, which should always be used as a source of
symmetry information in preference to the above space-group names.
They are only intended as comments.
;
_shelx_estimated_absorpt_t_max 0.877
_shelx_estimated_absorpt_t_min 0.775
_reflns_odcompleteness_completeness 99.93
_reflns_odcompleteness_iscentric 1
_reflns_odcompleteness_theta 27.50
_olex2_refinement_description
;
1. Twinned data refinement
 Scales: 0.54(4)
 0.46(4)
2. Fixed Uiso
 At 1.2 times of:
  All C(H,H,H,H) groups
 At 1.5 times of:
  All C(H,H,H) groups
3. Others
 1*[Sof(Cl3)+Sof(C1)+Sof(H1a)+Sof(H1b)+Sof(H1c)+Sof(H3bc)+Sof(H3bd)+Sof(H4aa)+
 Sof(H4ab)]+1*[Sof(Cl3A)+Sof(C1A)+Sof(H1Aa)+Sof(H1Ab)+Sof(H1Ac)+Sof(H3aa)+
 Sof(H3ab)+Sof(H4bc)+Sof(H4bd)]=0.5 with esd of 0.0001
 1*[Sof(Cl2)+Sof(C2)+Sof(H2a)+Sof(H2b)+Sof(H2c)+Sof(H5aa)+Sof(H5ab)+Sof(H6aa)+
 Sof(H6ab)]+1*[Sof(Cl2A)+Sof(C2A)+Sof(H2Aa)+Sof(H2Ab)+Sof(H2Ac)+Sof(H5bc)+
 Sof(H5bd)+Sof(H6bc)+Sof(H6bd)]=0.5 with esd of 0.0001
 Sof(C1)=Sof(H1a)=Sof(H1b)=Sof(H1c)=Sof(H4aa)=Sof(H4ab)=1-FVAR(1)
 Sof(Cl3)=Sof(H3bc)=Sof(H3bd)=FVAR(1)
 Sof(C1A)=Sof(H1Aa)=Sof(H1Ab)=Sof(H1Ac)=Sof(H3aa)=Sof(H3ab)=1-FVAR(2)
 Sof(Cl3A)=Sof(H4bc)=Sof(H4bd)=FVAR(2)
 Sof(C2)=Sof(H2a)=Sof(H2b)=Sof(H2c)=Sof(H6aa)=Sof(H6ab)=1-FVAR(3)
 Sof(Cl2)=Sof(H5aa)=Sof(H5ab)=FVAR(3)
 Sof(C2A)=Sof(H2Aa)=Sof(H2Ab)=Sof(H2Ac)=Sof(H5bc)=Sof(H5bd)=1-FVAR(4)
 Sof(Cl2A)=Sof(H6bc)=Sof(H6bd)=FVAR(4)
4.a Secondary CH2 refined with riding coordinates:
 C5(H5aa,H5ab), C5(H5bc,H5bd), C6(H6bc,H6bd), C6(H6aa,H6ab), C3(H3bc,H3bd),
 C3(H3aa,H3ab), C4(H4bc,H4bd), C4(H4aa,H4ab)
4.b Idealised Me refined as rotating group:
 C2(H2a,H2b,H2c), C2A(H2Aa,H2Ab,H2Ac), C1(H1a,H1b,H1c), C1A(H1Aa,H1Ab,H1Ac)
;
_olex2_submission_special_instructions 'No special instructions were received'
_oxdiff_exptl_absorpt_empirical_details
;
Empirical correction (ABSPACK) includes:
- Absorption correction using spherical harmonics
- Frame scaling
;
_oxdiff_exptl_absorpt_empirical_full_max 1.284
_oxdiff_exptl_absorpt_empirical_full_min 0.822

loop_
_space_group_symop_operation_xyz
'x, y, z'
'-x, y, -z'
'x+1/2, y+1/2, z'
'-x+1/2, y+1/2, -z'

loop_
_atom_site_label
_atom_site_type_symbol
_atom_site_fract_x
_atom_site_fract_y
_atom_site_fract_z
_atom_site_U_iso_or_equiv
_atom_site_adp_type
_atom_site_occupancy
_atom_site_site_symmetry_order
_atom_site_calc_flag
_atom_site_refinement_flags_posn
_atom_site_refinement_flags_adp
_atom_site_refinement_flags_occupancy
_atom_site_disorder_assembly
_atom_site_disorder_group
Cr1 Cr 0.75394(5) 0.80436(11) 0.75134(4) 0.0483(2) Uani 1 1 d . . . . .
Cl1 Cl 0.55480(9) 0.7968(2) 0.67715(9) 0.0705(3) Uani 1 1 d . . . . .
O1 O 0.8081(3) 0.6561(5) 0.7048(3) 0.0713(10) Uani 1 1 d . . . . .
O2 O 0.7931(3) 0.7758(6) 0.8704(2) 0.0712(10) Uani 1 1 d . . . . .
O3 O 0.7983(3) 0.9889(5) 0.7298(3) 0.0815(11) Uani 1 1 d . . . . .
Cl2 Cl 0.7433(14) 0.345(3) 0.5217(12) 0.066(3) Uani 0.292(2) 1 d . . . A 1
Cl2A Cl 0.407(3) 0.328(5) 0.2976(19) 0.079(5) Uani 0.208(2) 1 d . . . A 2
N2 N 0.500000 0.3299(6) 0.500000 0.0410(10) Uani 1 2 d S T P A .
C2 C 0.420(3) 0.296(4) 0.302(2) 0.070(7) Uani 0.708(2) 1 d . . . A 1
H2A H 0.393109 0.207716 0.251462 0.106 Uiso 0.708(2) 1 calc GR . . A 1
H2B H 0.486419 0.357573 0.294764 0.106 Uiso 0.708(2) 1 calc GR . . A 1
H2C H 0.353233 0.371139 0.292595 0.106 Uiso 0.708(2) 1 calc GR . . A 1
C2A C 0.739(2) 0.365(3) 0.5389(18) 0.058(4) Uani 0.792(2) 1 d . . . A 2
H2AA H 0.739013 0.291506 0.485947 0.087 Uiso 0.792(2) 1 calc GR . . A 2
H2AB H 0.760264 0.301825 0.600246 0.087 Uiso 0.792(2) 1 calc GR . . A 2
H2AC H 0.798254 0.454237 0.548966 0.087 Uiso 0.792(2) 1 calc GR . . A 2
C5 C 0.6053(3) 0.4464(5) 0.5079(3) 0.0477(8) Uani 1 1 d . . . . .
H5AA H 0.621940 0.521157 0.565264 0.057 Uiso 0.292(2) 1 calc R . . A 1
H5AB H 0.578887 0.516536 0.447782 0.057 Uiso 0.292(2) 1 calc R . . A 1
H5BC H 0.611178 0.533906 0.556889 0.057 Uiso 0.792(2) 1 calc R . . A 2
H5BD H 0.583470 0.501973 0.443114 0.057 Uiso 0.792(2) 1 calc R . . A 2
C6 C 0.4661(5) 0.2152(6) 0.4081(3) 0.0583(10) Uani 1 1 d . . . . .
H6BC H 0.405877 0.132434 0.408958 0.070 Uiso 0.208(2) 1 calc R . . A 2
H6BD H 0.538805 0.154297 0.411409 0.070 Uiso 0.208(2) 1 calc R . . A 2
H6AA H 0.402607 0.138072 0.408851 0.070 Uiso 0.708(2) 1 calc R . . A 1
H6AB H 0.537874 0.146985 0.417004 0.070 Uiso 0.708(2) 1 calc R . . A 1
Cl3 Cl 0.5908(13) 0.520(2) 0.9111(11) 0.0534(19) Uani 0.278(3) 1 d . . . B 1
Cl3A Cl 0.573(2) 1.032(4) 0.9112(19) 0.068(4) Uani 0.222(3) 1 d . . . B 2
N1 N 0.500000 0.7723(6) 1.000000 0.0374(10) Uani 1 2 d S T P B .
C1 C 0.551(2) 1.013(3) 0.900(2) 0.058(6) Uani 0.722(3) 1 d . . . B 1
H1A H 0.571618 1.090191 0.955601 0.087 Uiso 0.722(3) 1 calc GR . . B 1
H1B H 0.515331 1.075590 0.837468 0.087 Uiso 0.722(3) 1 calc GR . . B 1
H1C H 0.624329 0.956959 0.902545 0.087 Uiso 0.722(3) 1 calc GR . . B 1
C1A C 0.577(2) 0.524(3) 0.9284(16) 0.055(4) Uani 0.778(3) 1 d . . . B -2
H1AA H 0.531233 0.435922 0.944024 0.083 Uiso 0.778(3) 1 calc GR . . B -2
H1AB H 0.650895 0.476896 0.926521 0.083 Uiso 0.778(3) 1 calc GR . . B -2
H1AC H 0.527776 0.572065 0.863722 0.083 Uiso 0.778(3) 1 calc GR . . B -2
C3 C 0.6107(3) 0.6628(5) 1.0100(3) 0.0460(8) Uani 1 1 d . . . . .
H3BC H 0.634994 0.598487 1.072225 0.055 Uiso 0.278(3) 1 calc R . . B 1
H3BD H 0.678516 0.737684 1.016637 0.055 Uiso 0.278(3) 1 calc R . . B 1
H3AA H 0.643566 0.610072 1.076179 0.055 Uiso 0.778(3) 1 calc R . . B -2
H3AB H 0.674468 0.734492 1.004672 0.055 Uiso 0.778(3) 1 calc R . . B -2
C4 C 0.4586(3) 0.8816(6) 0.9048(3) 0.0471(8) Uani 1 1 d . . . . .
H4BC H 0.383293 0.940619 0.896618 0.057 Uiso 0.222(3) 1 calc R . . B 2
H4BD H 0.441205 0.809321 0.846317 0.057 Uiso 0.222(3) 1 calc R . . B 2
H4AA H 0.383880 0.940558 0.898332 0.057 Uiso 0.722(3) 1 calc R . . B 1
H4AB H 0.437765 0.806905 0.846934 0.057 Uiso 0.722(3) 1 calc R . . B 1

loop_
_atom_site_aniso_label
_atom_site_aniso_U_11
_atom_site_aniso_U_22
_atom_site_aniso_U_33
_atom_site_aniso_U_23
_atom_site_aniso_U_13
_atom_site_aniso_U_12
Cr1 0.0467(3) 0.0463(3) 0.0462(3) -0.0028(3) 0.0124(2) 0.0012(3)
Cl1 0.0577(6) 0.0609(6) 0.0781(7) -0.0042(7) 0.0113(5) 0.0006(6)
O1 0.0638(19) 0.078(3) 0.0689(19) -0.0184(19) 0.0235(15) 0.0126(18)
O2 0.0684(17) 0.091(3) 0.0463(14) 0.0007(18) 0.0144(12) 0.0063(19)
O3 0.067(2) 0.061(2) 0.101(3) 0.010(2) 0.0160(19) -0.0103(18)
Cl2 0.059(3) 0.074(6) 0.065(5) -0.021(4) 0.026(3) 0.013(3)
Cl2A 0.099(10) 0.061(9) 0.069(7) -0.014(4) 0.025(5) 0.010(7)
N2 0.0450(19) 0.029(2) 0.0437(19) 0.000 0.0119(15) 0.000
C2 0.071(7) 0.061(15) 0.085(11) -0.017(8) 0.037(7) 0.004(8)
C2A 0.067(5) 0.052(6) 0.063(8) -0.023(5) 0.036(4) 0.001(4)
C5 0.0470(19) 0.042(2) 0.052(2) -0.0016(16) 0.0174(16) -0.0041(16)
C6 0.070(3) 0.043(2) 0.057(2) -0.0131(19) 0.019(2) -0.0001(18)
Cl3 0.058(4) 0.058(3) 0.054(5) -0.008(3) 0.033(3) 0.005(3)
Cl3A 0.068(8) 0.074(6) 0.059(6) 0.010(5) 0.022(5) -0.006(5)
N1 0.0332(16) 0.039(3) 0.0343(17) 0.000 0.0077(13) 0.000
C1 0.058(10) 0.055(9) 0.063(9) 0.014(6) 0.025(8) 0.020(9)
C1A 0.059(6) 0.066(5) 0.055(8) 0.002(5) 0.037(4) 0.017(4)
C3 0.0363(17) 0.047(2) 0.0491(19) 0.0040(17) 0.0109(14) 0.0076(15)
C4 0.0456(18) 0.046(2) 0.0437(18) 0.0085(16) 0.0114(15) 0.0068(16)

loop_
_atom_type_symbol
_atom_type_description
_atom_type_scat_dispersion_real
_atom_type_scat_dispersion_imag
_atom_type_scat_source
C C 0.0033 0.0016 'International Tables Vol C Tables 4.2.6.8 and 6.1.1.4'
H H 0.0000 0.0000 'International Tables Vol C Tables 4.2.6.8 and 6.1.1.4'
Cl Cl 0.1484 0.1585 'International Tables Vol C Tables 4.2.6.8 and 6.1.1.4'
Cr Cr 0.3209 0.6236 'International Tables Vol C Tables 4.2.6.8 and 6.1.1.4'
N N 0.0061 0.0033 'International Tables Vol C Tables 4.2.6.8 and 6.1.1.4'
O O 0.0106 0.0060 'International Tables Vol C Tables 4.2.6.8 and 6.1.1.4'

loop_
_geom_angle_atom_site_label_1
_geom_angle_atom_site_label_2
_geom_angle_atom_site_label_3
_geom_angle
_geom_angle_site_symmetry_1
_geom_angle_site_symmetry_3
_geom_angle_publ_flag
O1 Cr1 Cl1 108.10(14) . . ?
O1 Cr1 O2 110.6(2) . . ?
O1 Cr1 O3 111.1(2) . . ?
O2 Cr1 Cl1 108.60(12) . . ?
O2 Cr1 O3 110.7(2) . . ?
O3 Cr1 Cl1 107.58(15) . . ?
C5 N2 C5 105.4(4) 2_656 . ?
C5 N2 C6 111.7(2) 2_656 . ?
C5 N2 C6 110.5(2) 2_656 2_656 ?
C5 N2 C6 111.7(2) . 2_656 ?
C5 N2 C6 110.5(2) . . ?
C6 N2 C6 107.0(5) . 2_656 ?
H2A C2 H2B 109.5 . . ?
H2A C2 H2C 109.5 . . ?
H2B C2 H2C 109.5 . . ?
C6 C2 H2A 109.5 . . ?
C6 C2 H2B 109.5 . . ?
C6 C2 H2C 109.5 . . ?
H2AA C2A H2AB 109.5 . . ?
H2AA C2A H2AC 109.5 . . ?
H2AB C2A H2AC 109.5 . . ?
C5 C2A H2AA 109.5 . . ?
C5 C2A H2AB 109.5 . . ?
C5 C2A H2AC 109.5 . . ?
Cl2 C5 H5AA 108.4 . . ?
Cl2 C5 H5AB 108.4 . . ?
N2 C5 Cl2 115.7(8) . . ?
N2 C5 C2A 118.2(10) . . ?
N2 C5 H5AA 108.4 . . ?
N2 C5 H5AB 108.4 . . ?
N2 C5 H5BC 107.8 . . ?
N2 C5 H5BD 107.8 . . ?
C2A C5 H5BC 107.8 . . ?
C2A C5 H5BD 107.8 . . ?
H5AA C5 H5AB 107.4 . . ?
H5BC C5 H5BD 107.1 . . ?
Cl2A C6 H6BC 109.3 . . ?
Cl2A C6 H6BD 109.3 . . ?
N2 C6 Cl2A 111.7(11) . . ?
N2 C6 C2 119.3(13) . . ?
N2 C6 H6BC 109.3 . . ?
N2 C6 H6BD 109.3 . . ?
N2 C6 H6AA 107.5 . . ?
N2 C6 H6AB 107.5 . . ?
C2 C6 H6AA 107.5 . . ?
C2 C6 H6AB 107.5 . . ?
H6BC C6 H6BD 107.9 . . ?
H6AA C6 H6AB 107.0 . . ?
C3 N1 C3 111.2(4) 2_657 . ?
C3 N1 C4 111.1(2) . . ?
C3 N1 C4 106.1(2) . 2_657 ?
C3 N1 C4 111.1(2) 2_657 2_657 ?
C3 N1 C4 106.1(2) 2_657 . ?
C4 N1 C4 111.3(4) . 2_657 ?
H1A C1 H1B 109.5 . . ?
H1A C1 H1C 109.5 . . ?
H1B C1 H1C 109.5 . . ?
C4 C1 H1A 109.5 . . ?
C4 C1 H1B 109.5 . . ?
C4 C1 H1C 109.5 . . ?
H1AA C1A H1AB 109.5 . . ?
H1AA C1A H1AC 109.5 . . ?
H1AB C1A H1AC 109.5 . . ?
C3 C1A H1AA 109.5 . . ?
C3 C1A H1AB 109.5 . . ?
C3 C1A H1AC 109.5 . . ?
Cl3 C3 H3BC 108.1 . . ?
Cl3 C3 H3BD 108.1 . . ?
N1 C3 Cl3 116.9(6) . . ?
N1 C3 C1A 112.2(9) . . ?
N1 C3 H3BC 108.1 . . ?
N1 C3 H3BD 108.1 . . ?
N1 C3 H3AA 109.2 . . ?
N1 C3 H3AB 109.2 . . ?
C1A C3 H3AA 109.2 . . ?
C1A C3 H3AB 109.2 . . ?
H3BC C3 H3BD 107.3 . . ?
H3AA C3 H3AB 107.9 . . ?
Cl3A C4 H4BC 109.4 . . ?
Cl3A C4 H4BD 109.4 . . ?
N1 C4 Cl3A 111.4(9) . . ?
N1 C4 C1 116.5(11) . . ?
N1 C4 H4BC 109.4 . . ?
N1 C4 H4BD 109.4 . . ?
N1 C4 H4AA 108.2 . . ?
N1 C4 H4AB 108.2 . . ?
C1 C4 H4AA 108.2 . . ?
C1 C4 H4AB 108.2 . . ?
H4BC C4 H4BD 108.0 . . ?
H4AA C4 H4AB 107.3 . . ?

loop_
_geom_bond_atom_site_label_1
_geom_bond_atom_site_label_2
_geom_bond_distance
_geom_bond_site_symmetry_2
_geom_bond_publ_flag
Cr1 Cl1 2.1676(11) . ?
Cr1 O1 1.603(3) . ?
Cr1 O2 1.607(3) . ?
Cr1 O3 1.619(4) . ?
Cl2 C5 1.755(15) . ?
Cl2A C6 1.71(3) . ?
N2 C5 1.515(4) 2_656 ?
N2 C5 1.515(4) . ?
N2 C6 1.521(5) 2_656 ?
N2 C6 1.521(5) . ?
C2 H2A 0.9600 . ?
C2 H2B 0.9600 . ?
C2 H2C 0.9600 . ?
C2 C6 1.55(3) . ?
C2A H2AA 0.9600 . ?
C2A H2AB 0.9600 . ?
C2A H2AC 0.9600 . ?
C2A C5 1.60(2) . ?
C5 H5AA 0.9700 . ?
C5 H5AB 0.9700 . ?
C5 H5BC 0.9700 . ?
C5 H5BD 0.9700 . ?
C6 H6BC 0.9700 . ?
C6 H6BD 0.9700 . ?
C6 H6AA 0.9700 . ?
C6 H6AB 0.9700 . ?
Cl3 C3 1.759(14) . ?
Cl3A C4 1.77(3) . ?
N1 C3 1.527(4) . ?
N1 C3 1.527(4) 2_657 ?
N1 C4 1.527(5) . ?
N1 C4 1.527(5) 2_657 ?
C1 H1A 0.9600 . ?
C1 H1B 0.9600 . ?
C1 H1C 0.9600 . ?
C1 C4 1.53(3) . ?
C1A H1AA 0.9600 . ?
C1A H1AB 0.9600 . ?
C1A H1AC 0.9600 . ?
C1A C3 1.54(2) . ?
C3 H3BC 0.9700 . ?
C3 H3BD 0.9700 . ?
C3 H3AA 0.9700 . ?
C3 H3AB 0.9700 . ?
C4 H4BC 0.9700 . ?
C4 H4BD 0.9700 . ?
C4 H4AA 0.9700 . ?
C4 H4AB 0.9700 . ?

loop_
_geom_torsion_atom_site_label_1
_geom_torsion_atom_site_label_2
_geom_torsion_atom_site_label_3
_geom_torsion_atom_site_label_4
_geom_torsion
_geom_torsion_site_symmetry_1
_geom_torsion_site_symmetry_2
_geom_torsion_site_symmetry_3
_geom_torsion_site_symmetry_4
_geom_torsion_publ_flag
C5 N2 C5 Cl2 178.3(7) 2_656 . . . ?
C5 N2 C5 C2A 168.3(10) 2_656 . . . ?
C5 N2 C6 Cl2A -66.0(11) . . . . ?
C5 N2 C6 Cl2A 51.1(11) 2_656 . . . ?
C5 N2 C6 C2 55.7(13) 2_656 . . . ?
C5 N2 C6 C2 -61.4(13) . . . . ?
C6 N2 C5 Cl2 58.2(7) 2_656 . . . ?
C6 N2 C5 Cl2 -60.8(7) . . . . ?
C6 N2 C5 C2A -70.8(10) . . . . ?
C6 N2 C5 C2A 48.2(10) 2_656 . . . ?
C6 N2 C6 Cl2A 172.1(11) 2_656 . . . ?
C6 N2 C6 C2 176.8(13) 2_656 . . . ?
C3 N1 C3 Cl3 58.4(6) 2_657 . . . ?
C3 N1 C3 C1A 49.3(9) 2_657 . . . ?
C3 N1 C4 Cl3A -65.0(9) . . . . ?
C3 N1 C4 Cl3A 174.1(9) 2_657 . . . ?
C3 N1 C4 C1 -63.3(10) . . . . ?
C3 N1 C4 C1 175.8(10) 2_657 . . . ?
C4 N1 C3 Cl3 -59.6(7) . . . . ?
C4 N1 C3 Cl3 179.3(6) 2_657 . . . ?
C4 N1 C3 C1A 170.3(9) 2_657 . . . ?
C4 N1 C3 C1A -68.6(10) . . . . ?
C4 N1 C4 Cl3A 53.0(9) 2_657 . . . ?
C4 N1 C4 C1 54.8(10) 2_657 . . . ?

loop_
_twin_individual_id
_twin_individual_mass_fraction_refined
1 0.54(4)
2 0.46(4)
